data_7107606
loop_
_publ_author_name
'Xi Chen'
'Hong-Xi Li'
'Zhi-Yuan Zhang'
'Wei Zhao'
'Jian-Ping Lang'
'Brendan F. Abrahams'

_publ_section_title
;
 Activation and amplification of the third-order NLO and luminescent
 responses of a precursor cluster by a supramolecular approach
;
_journal_name_full Chem.Commun.
_journal_page_first 4480
_journal_paper_doi 10.1039/c2cc30581j
_journal_volume 48
_journal_year 2012
_chemical_formula_moiety 'C58 H84 B2 Cu10 K N26 O6 S6 W2, C4 N, C N, 2(C)'
_chemical_formula_sum 'C65 H84 B2 Cu10 K N28 O6 S6 W2'
_chemical_formula_weight 2609.93
_chemical_name_systematic
;
?
;
_space_group_IT_number 15
_symmetry_space_group_name_Hall '-C 2yc'
_symmetry_space_group_name_H-M 'C 1 2/c 1'
_atom_sites_solution_hydrogens geom
_atom_sites_solution_primary direct
_atom_sites_solution_secondary difmap
_audit_creation_method SHELXL-97
_cell_angle_alpha 90.00
_cell_angle_beta 106.91(3)
_cell_angle_gamma 90.00
_cell_formula_units_Z 4
_cell_length_a 15.165(3)
_cell_length_b 26.907(5)
_cell_length_c 23.715(5)
_cell_measurement_temperature 293(2)
_cell_volume 9258(4)
_computing_structure_refinement 'SHELXL-97 (Sheldrick, 1997)'
_computing_structure_solution 'SHELXS-97 (Sheldrick, 1990)'
_diffrn_ambient_temperature 293(2)
_diffrn_measured_fraction_theta_full 0.992
_diffrn_measured_fraction_theta_max 0.992
_diffrn_measurement_device_type MoK\a
_diffrn_measurement_method 'fine-focus sealed tube'
_diffrn_radiation_monochromator graphite
_diffrn_radiation_source 'fine-focus sealed tube'
_diffrn_radiation_type MoK\a
_diffrn_radiation_wavelength 0.71073
_diffrn_reflns_av_R_equivalents 0.0595
_diffrn_reflns_av_sigmaI/netI 0.0852
_diffrn_reflns_limit_h_max 16
_diffrn_reflns_limit_h_min -19
_diffrn_reflns_limit_k_max 34
_diffrn_reflns_limit_k_min -30
_diffrn_reflns_limit_l_max 29
_diffrn_reflns_limit_l_min -30
_diffrn_reflns_number 25302
_diffrn_reflns_theta_full 27.48
_diffrn_reflns_theta_max 27.48
_diffrn_reflns_theta_min 3.03
_exptl_absorpt_coefficient_mu 4.960
_exptl_absorpt_correction_T_max 1.0000
_exptl_absorpt_correction_T_min 0.5036
_exptl_absorpt_correction_type multi-scan
_exptl_absorpt_process_details 'Jacobson, R. (1998) Private communication to Rigaku Company, Tokyo, Japan.'
_exptl_crystal_colour black
_exptl_crystal_density_diffrn 1.872
_exptl_crystal_density_method 'not measured'
_exptl_crystal_description prism
_exptl_crystal_F_000 5124.0
_exptl_crystal_size_max 0.3000
_exptl_crystal_size_mid 0.2000
_exptl_crystal_size_min 0.1000
_refine_diff_density_max 1.731
_refine_diff_density_min -1.754
_refine_diff_density_rms 0.166
_refine_ls_extinction_method none
_refine_ls_goodness_of_fit_ref 1.092
_refine_ls_hydrogen_treatment constr
_refine_ls_matrix_type full
_refine_ls_number_parameters 555
_refine_ls_number_reflns 10517
_refine_ls_number_restraints 304
_refine_ls_restrained_S_all 1.083
_refine_ls_R_factor_all 0.0881
_refine_ls_R_factor_gt 0.0705
_refine_ls_shift/su_max 0.007
_refine_ls_shift/su_mean 0.000
_refine_ls_structure_factor_coef Fsqd
_refine_ls_weighting_details 'calc w=1/[\s^2^(Fo^2^)+(0.1000P)^2^+0.0000P] where P=(Fo^2^+2Fc^2^)/3'
_refine_ls_weighting_scheme calc
_refine_ls_wR_factor_gt 0.1848
_refine_ls_wR_factor_ref 0.1987
_reflns_number_gt 8645
_reflns_number_total 10606
_reflns_threshold_expression >2sigma(I)
_cod_data_source_file c2cc30581j.txt
_cod_data_source_block 2
_cod_original_cell_volume 9258(3)
_cod_original_sg_symbol_H-M 'C 2/c '
_cod_original_formula_sum 'C65 H84 B2 Cu10 K N28 O6 S6 W2 '
_cod_database_code 7107606

loop_
_symmetry_equiv_pos_as_xyz
'x, y, z'
'-x, y, -z+1/2'
'x+1/2, y+1/2, z'
'-x+1/2, y+1/2, -z+1/2'
'-x, -y, -z'
'x, -y, z-1/2'
'-x+1/2, -y+1/2, -z'
'x+1/2, -y+1/2, z-1/2'

loop_
_atom_site_label
_atom_site_type_symbol
_atom_site_fract_x
_atom_site_fract_y
_atom_site_fract_z
_atom_site_U_iso_or_equiv
_atom_site_adp_type
_atom_site_occupancy
_atom_site_symmetry_multiplicity
_atom_site_calc_flag
_atom_site_refinement_flags
W1 W 0.36878(2) 0.620420(12) 0.543426(14) 0.02744(13) Uani 1 1 d .
Cu2 Cu 0.27167(8) 0.55000(4) 0.57722(5) 0.0373(3) Uani 1 1 d .
Cu3 Cu 0.26015(8) 0.65649(4) 0.60510(5) 0.0397(3) Uani 1 1 d .
Cu1 Cu 0.19231(8) 0.62327(4) 0.48064(5) 0.0376(3) Uani 1 1 d .
S1 S 0.28350(15) 0.55822(8) 0.48705(10) 0.0330(5) Uani 1 1 d .
Cu4 Cu 0.16079(8) 0.76883(4) 0.74164(5) 0.0406(3) Uani 1 1 d .
S2 S 0.37164(16) 0.60023(8) 0.63817(10) 0.0343(5) Uani 1 1 d .
S3 S 0.27451(16) 0.68886(8) 0.52167(11) 0.0368(5) Uani 1 1 d .
Cu5 Cu 0.36411(8) 0.89661(4) 0.86505(5) 0.0404(3) Uani 1 1 d .
O1 O 0.1282(5) 0.6049(3) 0.5760(3) 0.0439(16) Uani 1 1 d .
N4 N 0.5756(5) 0.5855(3) 0.5540(3) 0.0343(15) Uani 1 1 d U
N1 N 0.4852(5) 0.6767(3) 0.5856(3) 0.0363(15) Uani 1 1 d U
N6 N 0.5116(5) 0.6429(3) 0.4695(3) 0.0350(15) Uani 1 1 d U
N3 N 0.4927(5) 0.5685(3) 0.5578(3) 0.0299(14) Uani 1 1 d U
C16 C 0.0693(7) 0.6199(3) 0.4310(4) 0.040(2) Uani 1 1 d U
N8 N 0.2166(6) 0.4918(3) 0.5981(4) 0.054(2) Uani 1 1 d U
C17 C 0.1845(7) 0.4560(3) 0.6114(5) 0.042(2) Uani 1 1 d U
N5 N 0.4185(5) 0.6395(3) 0.4640(3) 0.0333(15) Uani 1 1 d U
N2 N 0.5675(5) 0.6761(3) 0.5712(3) 0.0382(16) Uani 1 1 d U
N10 N 0.2416(6) 0.8208(3) 0.7842(4) 0.0428(18) Uani 1 1 d U
N7 N -0.0050(6) 0.6136(3) 0.4033(4) 0.0461(19) Uani 1 1 d U
N9 N 0.1979(6) 0.7218(3) 0.6921(4) 0.050(2) Uani 1 1 d U
C18 C 0.2190(6) 0.6952(3) 0.6591(4) 0.0358(19) Uani 1 1 d U
C8 C 0.6424(6) 0.5513(3) 0.5730(4) 0.0372(17) Uani 1 1 d U
C19 C 0.2893(6) 0.8507(3) 0.8125(4) 0.0369(19) Uani 1 1 d U
C7 C 0.6013(6) 0.5093(3) 0.5879(4) 0.0364(17) Uani 1 1 d U
H7 H 0.6299 0.4791 0.6011 0.044 Uiso 1 1 calc R
C6 C 0.5093(6) 0.5208(3) 0.5790(4) 0.0319(16) Uani 1 1 d U
C3 C 0.6239(7) 0.7121(4) 0.6015(5) 0.0436(19) Uani 1 1 d U
C13 C 0.5234(7) 0.6516(4) 0.4162(4) 0.0399(18) Uani 1 1 d U
C9 C 0.4404(7) 0.4860(3) 0.5900(4) 0.040(2) Uani 1 1 d U
H9A H 0.4146 0.4999 0.6189 0.059 Uiso 1 1 calc R
H9B H 0.4697 0.4549 0.6041 0.059 Uiso 1 1 calc R
H9C H 0.3923 0.4805 0.5539 0.059 Uiso 1 1 calc R
C11 C 0.3738(7) 0.6470(4) 0.4067(4) 0.0403(18) Uani 1 1 d U
C12 C 0.4378(7) 0.6554(4) 0.3761(4) 0.0433(19) Uani 1 1 d U
H12 H 0.4251 0.6623 0.3361 0.052 Uiso 1 1 calc R
C1 C 0.4938(7) 0.7145(4) 0.6248(5) 0.0434(19) Uani 1 1 d U
C10 C 0.7408(7) 0.5589(4) 0.5750(5) 0.046(2) Uani 1 1 d U
H10A H 0.7452 0.5617 0.5355 0.069 Uiso 1 1 calc R
H10B H 0.7768 0.5310 0.5942 0.069 Uiso 1 1 calc R
H10C H 0.7636 0.5887 0.5964 0.069 Uiso 1 1 calc R
C4 C 0.4229(8) 0.7304(5) 0.6544(6) 0.065(3) Uani 1 1 d U
H4A H 0.3716 0.7455 0.6258 0.097 Uiso 1 1 calc R
H4B H 0.4499 0.7540 0.6849 0.097 Uiso 1 1 calc R
H4C H 0.4020 0.7019 0.6712 0.097 Uiso 1 1 calc R
C20 C 0.0373(6) 0.7684(3) 0.7479(4) 0.0375(19) Uani 0.50 1 d PU
N17 C 0.0373(6) 0.7684(3) 0.7479(4) 0.0375(19) Uani 0.50 1 d PU
N11 N 0.0298(7) 0.5583(4) 0.6075(5) 0.065(2) Uani 1 1 d U
B1 B 0.5844(8) 0.6376(4) 0.5286(5) 0.040(2) Uani 1 1 d .
C14 C 0.2718(7) 0.6491(5) 0.3796(4) 0.054(3) Uani 1 1 d U
H14A H 0.2465 0.6163 0.3783 0.082 Uiso 1 1 calc R
H14B H 0.2583 0.6620 0.3402 0.082 Uiso 1 1 calc R
H14C H 0.2450 0.6703 0.4027 0.082 Uiso 1 1 calc R
C2 C 0.5791(7) 0.7356(4) 0.6352(5) 0.047(2) Uani 1 1 d U
H2 H 0.6021 0.7617 0.6610 0.057 Uiso 1 1 calc R
C15 C 0.6158(8) 0.6596(5) 0.4072(5) 0.061(3) Uani 1 1 d U
H15A H 0.6422 0.6898 0.4264 0.091 Uiso 1 1 calc R
H15B H 0.6092 0.6621 0.3658 0.091 Uiso 1 1 calc R
H15C H 0.6554 0.6322 0.4235 0.091 Uiso 1 1 calc R
C5 C 0.7179(7) 0.7210(4) 0.5938(5) 0.055(3) Uani 1 1 d U
H5A H 0.7387 0.7537 0.6075 0.083 Uiso 1 1 calc R
H5B H 0.7145 0.7180 0.5529 0.083 Uiso 1 1 calc R
H5C H 0.7605 0.6968 0.6162 0.083 Uiso 1 1 calc R
C21 C 0.0968(8) 0.5895(5) 0.6136(6) 0.061(3) Uani 1 1 d U
H21 H 0.1238 0.6014 0.6515 0.073 Uiso 1 1 calc R
C22 C -0.0017(10) 0.5418(6) 0.6572(7) 0.096(4) Uani 1 1 d U
H22A H 0.0473 0.5457 0.6932 0.144 Uiso 1 1 calc R
H22B H -0.0194 0.5075 0.6521 0.144 Uiso 1 1 calc R
H22C H -0.0536 0.5615 0.6591 0.144 Uiso 1 1 calc R
C23 C -0.0112(11) 0.5369(6) 0.5533(7) 0.101(5) Uani 1 1 d U
H23A H 0.0144 0.5511 0.5244 0.151 Uiso 1 1 calc R
H23B H -0.0764 0.5430 0.5421 0.151 Uiso 1 1 calc R
H23C H -0.0002 0.5018 0.5556 0.151 Uiso 1 1 calc R
K1 K 0.0000 0.65722(19) 0.7500 0.127(3) Uani 1 2 d S
N12 N -0.0392(7) 0.6971(4) 0.5530(5) 0.068(2) Uani 1 1 d U
O2 O -0.0711(7) 0.6684(4) 0.6334(4) 0.084(3) Uani 1 1 d .
C26 C 0.0212(10) 0.7256(5) 0.5297(6) 0.074(3) Uani 1 1 d U
H26A H 0.0612 0.7452 0.5605 0.111 Uiso 1 1 calc R
H26B H -0.0143 0.7472 0.4992 0.111 Uiso 1 1 calc R
H26C H 0.0575 0.7037 0.5135 0.111 Uiso 1 1 calc R
C24 C -0.0306(8) 0.6950(5) 0.6097(6) 0.066(3) Uani 1 1 d U
H24 H 0.0118 0.7166 0.6338 0.079 Uiso 1 1 calc R
C28 C -0.3794(12) 0.6082(7) 0.7081(5) 0.097(4) Uani 1 1 d U
H28A H -0.3818 0.6437 0.7030 0.146 Uiso 1 1 calc R
H28B H -0.4051 0.5994 0.7392 0.146 Uiso 1 1 calc R
H28C H -0.4143 0.5926 0.6721 0.146 Uiso 1 1 calc R
C25 C -0.1044(11) 0.6644(6) 0.5120(6) 0.089(4) Uani 1 1 d U
H25A H -0.0730 0.6349 0.5055 0.133 Uiso 1 1 calc R
H25B H -0.1299 0.6813 0.4753 0.133 Uiso 1 1 calc R
H25C H -0.1531 0.6554 0.5284 0.133 Uiso 1 1 calc R
N13 N -0.2898(13) 0.5927(8) 0.7221(7) 0.121(5) Uani 1 1 d U
O3 O -0.1435(14) 0.6063(7) 0.7358(8) 0.162(6) Uani 1 1 d .
C27 C -0.2199(19) 0.6178(10) 0.7205(9) 0.123(5) Uani 1 1 d U
H27 H -0.2319 0.6496 0.7049 0.147 Uiso 1 1 calc R
C29 C -0.2712(16) 0.5373(9) 0.7414(9) 0.143(6) Uani 1 1 d U
H29A H -0.2906 0.5161 0.7075 0.215 Uiso 1 1 calc R
H29B H -0.3049 0.5290 0.7687 0.215 Uiso 1 1 calc R
H29C H -0.2065 0.5326 0.7601 0.215 Uiso 1 1 calc R
C32 C 0.0000 0.5894(18) 0.2500 0.205(13) Uani 1 2 d SU
N16 N 0.0000 0.6352(14) 0.2500 0.219(13) Uani 1 2 d SU
C33 C 0.118(2) 0.5517(9) 0.2857(12) 0.175(9) Uani 1 1 d U
N15 N -0.5000 0.5014(15) 0.7500 0.46(4) Uani 1 2 d SU
C30 C -0.440(6) 0.4655(12) 0.747(3) 0.47(4) Uani 1 1 d U
C31 C -0.399(5) 0.4132(14) 0.7652(18) 0.49(4) Uani 1 1 d U

loop_
_atom_site_aniso_label
_atom_site_aniso_U_11
_atom_site_aniso_U_22
_atom_site_aniso_U_33
_atom_site_aniso_U_23
_atom_site_aniso_U_13
_atom_site_aniso_U_12
W1 0.02634(19) 0.0246(2) 0.0315(2) -0.00082(12) 0.00858(15) -0.00074(13)
Cu2 0.0399(6) 0.0307(6) 0.0438(7) 0.0021(5) 0.0160(5) -0.0049(5)
Cu3 0.0397(6) 0.0377(6) 0.0444(7) -0.0047(5) 0.0168(5) 0.0054(5)
Cu1 0.0298(6) 0.0373(6) 0.0428(7) -0.0005(5) 0.0061(5) 0.0009(5)
S1 0.0345(11) 0.0296(11) 0.0350(11) -0.0062(9) 0.0100(10) -0.0036(9)
Cu4 0.0441(7) 0.0392(6) 0.0393(6) -0.0046(5) 0.0134(5) -0.0022(5)
S2 0.0347(12) 0.0347(11) 0.0339(11) -0.0001(9) 0.0109(10) 0.0024(9)
S3 0.0351(12) 0.0264(10) 0.0484(13) 0.0010(9) 0.0112(11) 0.0040(9)
Cu5 0.0344(6) 0.0372(6) 0.0463(7) -0.0057(5) 0.0067(5) 0.0041(5)
O1 0.042(4) 0.044(4) 0.046(4) -0.011(3) 0.012(3) 0.008(3)
N4 0.037(3) 0.030(3) 0.037(3) -0.005(3) 0.011(3) -0.002(3)
N1 0.034(3) 0.035(3) 0.040(4) -0.009(3) 0.011(3) -0.004(3)
N6 0.036(3) 0.032(3) 0.037(3) 0.005(3) 0.012(3) 0.000(3)
N3 0.038(3) 0.025(3) 0.028(3) 0.000(3) 0.013(3) 0.004(3)
C16 0.039(4) 0.041(5) 0.038(5) 0.006(4) 0.011(4) 0.002(4)
N8 0.049(5) 0.044(4) 0.067(5) 0.009(4) 0.015(4) -0.001(4)
C17 0.037(5) 0.026(4) 0.063(6) 0.011(4) 0.017(4) -0.005(4)
N5 0.036(3) 0.035(3) 0.032(3) 0.003(3) 0.015(3) 0.000(3)
N2 0.033(3) 0.036(4) 0.046(4) -0.005(3) 0.014(3) -0.008(3)
N10 0.042(4) 0.039(4) 0.043(4) 0.000(3) 0.005(4) 0.008(3)
N7 0.035(4) 0.047(4) 0.052(5) 0.013(4) 0.007(4) 0.003(4)
N9 0.041(4) 0.048(5) 0.060(5) -0.010(4) 0.014(4) -0.005(4)
C18 0.026(4) 0.040(4) 0.044(5) -0.009(4) 0.015(4) 0.000(4)
C8 0.036(4) 0.029(4) 0.043(4) -0.009(3) 0.007(4) 0.001(3)
C19 0.035(4) 0.033(4) 0.040(5) -0.001(4) 0.007(4) 0.004(3)
C7 0.039(4) 0.034(4) 0.034(4) -0.001(3) 0.007(3) 0.009(3)
C6 0.038(4) 0.030(3) 0.026(3) -0.002(3) 0.007(3) 0.004(3)
C3 0.036(4) 0.040(4) 0.054(5) -0.009(4) 0.011(4) -0.007(3)
C13 0.043(4) 0.043(4) 0.039(4) 0.008(4) 0.020(3) 0.004(4)
C9 0.042(5) 0.023(4) 0.052(5) 0.003(4) 0.012(4) 0.003(4)
C11 0.043(4) 0.047(4) 0.033(4) 0.006(4) 0.015(3) 0.007(4)
C12 0.045(4) 0.050(5) 0.039(4) 0.009(4) 0.017(3) 0.004(4)
C1 0.038(4) 0.038(4) 0.056(5) -0.013(4) 0.016(4) -0.008(4)
C10 0.041(5) 0.041(5) 0.052(6) -0.008(4) 0.009(5) 0.002(4)
C4 0.048(6) 0.066(7) 0.086(8) -0.049(6) 0.030(6) -0.017(5)
C20 0.043(4) 0.035(4) 0.031(4) -0.002(4) 0.005(4) -0.002(4)
N17 0.043(4) 0.035(4) 0.031(4) -0.002(4) 0.005(4) -0.002(4)
N11 0.047(5) 0.071(6) 0.081(6) -0.012(5) 0.024(5) -0.010(4)
B1 0.037(6) 0.037(6) 0.047(6) -0.006(5) 0.015(5) -0.001(5)
C14 0.049(5) 0.078(7) 0.035(5) 0.015(5) 0.011(4) 0.005(6)
C2 0.035(4) 0.043(4) 0.062(5) -0.018(4) 0.010(4) -0.012(4)
C15 0.047(5) 0.078(8) 0.068(7) 0.018(6) 0.034(5) 0.006(6)
C5 0.040(5) 0.052(6) 0.078(7) -0.019(6) 0.025(5) -0.012(5)
C21 0.044(5) 0.063(6) 0.079(7) -0.014(5) 0.022(5) -0.007(5)
C22 0.066(8) 0.118(11) 0.112(9) 0.017(9) 0.039(8) -0.025(8)
C23 0.086(10) 0.096(10) 0.105(8) -0.015(8) 0.003(8) -0.031(8)
K1 0.193(7) 0.062(3) 0.083(4) 0.000 -0.026(4) 0.000
N12 0.054(5) 0.070(6) 0.083(6) -0.012(5) 0.023(5) 0.006(4)
O2 0.068(6) 0.106(8) 0.076(6) 0.002(6) 0.016(5) -0.001(6)
C26 0.072(8) 0.075(8) 0.078(8) 0.000(6) 0.026(7) 0.007(6)
C24 0.044(6) 0.071(7) 0.077(6) -0.008(6) 0.009(5) 0.004(5)
C28 0.111(10) 0.150(12) 0.025(6) -0.002(7) 0.011(7) 0.030(9)
C25 0.098(10) 0.098(10) 0.078(8) -0.027(7) 0.037(7) -0.018(7)
N13 0.116(9) 0.162(12) 0.073(7) -0.013(8) 0.009(8) 0.039(9)
O3 0.161(16) 0.189(16) 0.129(13) -0.034(12) 0.030(13) 0.015(14)
C27 0.118(11) 0.170(13) 0.069(8) -0.003(9) 0.010(10) 0.032(10)
C29 0.158(15) 0.167(13) 0.090(11) 0.008(11) 0.012(11) 0.049(11)
C32 0.32(3) 0.17(3) 0.17(2) 0.000 0.15(2) 0.000
N16 0.33(3) 0.18(3) 0.20(2) 0.000 0.14(2) 0.000
C33 0.24(3) 0.16(2) 0.16(2) -0.043(15) 0.12(2) -0.058(15)
N15 1.02(11) 0.12(2) 0.126(17) 0.000 0.00(4) 0.000
C30 1.02(11) 0.13(2) 0.136(16) 0.004(9) -0.01(4) 0.006(8)
C31 1.03(11) 0.15(2) 0.16(2) -0.005(17) -0.02(4) 0.035(15)

loop_
_atom_type_symbol
_atom_type_description
_atom_type_scat_dispersion_real
_atom_type_scat_dispersion_imag
_atom_type_scat_source
C C 0.0033 0.0016 'International Tables Vol C Tables 4.2.6.8 and 6.1.1.4'
H H 0.0000 0.0000 'International Tables Vol C Tables 4.2.6.8 and 6.1.1.4'
B B 0.0013 0.0007 'International Tables Vol C Tables 4.2.6.8 and 6.1.1.4'
N N 0.0061 0.0033 'International Tables Vol C Tables 4.2.6.8 and 6.1.1.4'
O O 0.0106 0.0060 'International Tables Vol C Tables 4.2.6.8 and 6.1.1.4'
S S 0.1246 0.1234 'International Tables Vol C Tables 4.2.6.8 and 6.1.1.4'
K K 0.2009 0.2494 'International Tables Vol C Tables 4.2.6.8 and 6.1.1.4'
Cu Cu 0.3201 1.2651 'International Tables Vol C Tables 4.2.6.8 and 6.1.1.4'
W W -0.8490 6.8722 'International Tables Vol C Tables 4.2.6.8 and 6.1.1.4'

loop_
_geom_angle_atom_site_label_1
_geom_angle_atom_site_label_2
_geom_angle_atom_site_label_3
_geom_angle
_geom_angle_site_symmetry_1
_geom_angle_site_symmetry_3
N5 W1 N3 78.8(2) . .
N5 W1 S1 87.1(2) . .
N3 W1 S1 86.59(19) . .
N5 W1 S3 88.1(2) . .
N3 W1 S3 162.66(19) . .
S1 W1 S3 104.23(9) . .
N5 W1 S2 160.5(2) . .
N3 W1 S2 85.95(18) . .
S1 W1 S2 104.15(8) . .
S3 W1 S2 104.04(8) . .
N5 W1 N1 79.4(3) . .
N3 W1 N1 81.1(3) . .
S1 W1 N1 163.21(19) . .
S3 W1 N1 85.4(2) . .
S2 W1 N1 86.4(2) . .
N5 W1 Cu1 92.97(19) . .
N3 W1 Cu1 138.67(18) . .
S1 W1 Cu1 52.35(6) . .
S3 W1 Cu1 52.52(6) . .
S2 W1 Cu1 106.49(7) . .
N1 W1 Cu1 137.59(19) . .
N5 W1 Cu2 138.90(19) . .
N3 W1 Cu2 91.33(18) . .
S1 W1 Cu2 52.29(6) . .
S3 W1 Cu2 106.01(7) . .
S2 W1 Cu2 52.60(7) . .
N1 W1 Cu2 138.85(19) . .
Cu1 W1 Cu2 68.54(4) . .
N5 W1 Cu3 140.46(19) . .
N3 W1 Cu3 138.47(17) . .
S1 W1 Cu3 104.50(6) . .
S3 W1 Cu3 52.51(7) . .
S2 W1 Cu3 52.62(6) . .
N1 W1 Cu3 92.27(18) . .
Cu1 W1 Cu3 67.49(4) . .
Cu2 W1 Cu3 67.18(4) . .
N8 Cu2 S1 119.9(3) . .
N8 Cu2 S2 126.7(3) . .
S1 Cu2 S2 109.67(9) . .
N8 Cu2 W1 170.1(3) . .
S1 Cu2 W1 55.20(6) . .
S2 Cu2 W1 55.29(6) . .
N8 Cu2 Cu3 132.7(3) . .
S1 Cu2 Cu3 98.40(7) . .
S2 Cu2 Cu3 48.61(7) . .
W1 Cu2 Cu3 56.74(3) . .
N8 Cu2 Cu1 129.1(3) . .
S1 Cu2 Cu1 47.28(7) . .
S2 Cu2 Cu1 98.24(8) . .
W1 Cu2 Cu1 55.66(4) . .
Cu3 Cu2 Cu1 59.78(4) . .
C18 Cu3 S3 121.5(3) . .
C18 Cu3 S2 120.0(3) . .
S3 Cu3 S2 108.47(9) . .
C18 Cu3 O1 95.9(3) . .
S3 Cu3 O1 105.26(19) . .
S2 Cu3 O1 101.19(18) . .
C18 Cu3 W1 160.7(3) . .
S3 Cu3 W1 54.80(6) . .
S2 Cu3 W1 54.85(6) . .
O1 Cu3 W1 103.30(16) . .
C18 Cu3 Cu2 137.5(3) . .
S3 Cu3 Cu2 98.79(7) . .
S2 Cu3 Cu2 48.26(7) . .
O1 Cu3 Cu2 57.76(16) . .
W1 Cu3 Cu2 56.08(3) . .
C18 Cu3 Cu1 138.8(3) . .
S3 Cu3 Cu1 47.94(7) . .
S2 Cu3 Cu1 98.80(7) . .
O1 Cu3 Cu1 60.95(17) . .
W1 Cu3 Cu1 55.86(4) . .
Cu2 Cu3 Cu1 60.76(4) . .
C16 Cu1 S1 119.2(3) . .
C16 Cu1 S3 129.5(3) . .
S1 Cu1 S3 109.87(10) . .
C16 Cu1 W1 174.0(3) . .
S1 Cu1 W1 55.27(6) . .
S3 Cu1 W1 55.31(7) . .
C16 Cu1 Cu3 128.7(3) . .
S1 Cu1 Cu3 98.13(8) . .
S3 Cu1 Cu3 48.33(7) . .
W1 Cu1 Cu3 56.65(4) . .
C16 Cu1 Cu2 123.2(3) . .
S1 Cu1 Cu2 47.29(7) . .
S3 Cu1 Cu2 97.98(8) . .
W1 Cu1 Cu2 55.79(4) . .
Cu3 Cu1 Cu2 59.46(4) . .
Cu1 S1 Cu2 85.43(9) . .
Cu1 S1 W1 72.38(7) . .
Cu2 S1 W1 72.51(7) . .
N9 Cu4 C20 120.6(4) . .
N9 Cu4 N10 122.7(4) . .
C20 Cu4 N10 116.6(4) . .
N9 Cu4 K1 79.8(3) . .
C20 Cu4 K1 49.9(3) . .
N10 Cu4 K1 146.8(2) . .
Cu2 S2 Cu3 83.13(9) . .
Cu2 S2 W1 72.11(8) . .
Cu3 S2 W1 72.53(8) . .
Cu1 S3 Cu3 83.73(9) . .
Cu1 S3 W1 72.17(8) . .
Cu3 S3 W1 72.69(8) . .
C19 Cu5 C17 122.2(4) . 4_556
C19 Cu5 N7 123.5(4) . 8_566
C17 Cu5 N7 114.2(4) 4_556 8_566
C21 O1 Cu3 118.1(7) . .
C8 N4 N3 111.5(7) . .
C8 N4 B1 127.6(8) . .
N3 N4 B1 120.9(7) . .
C1 N1 N2 105.3(7) . .
C1 N1 W1 133.9(6) . .
N2 N1 W1 120.8(5) . .
C13 N6 N5 109.5(7) . .
C13 N6 B1 128.5(8) . .
N5 N6 B1 122.0(7) . .
N4 N3 C6 105.2(7) . .
N4 N3 W1 121.2(5) . .
C6 N3 W1 132.8(6) . .
N7 C16 Cu1 173.7(9) . .
C17 N8 Cu2 178.8(10) . .
N8 C17 Cu5 178.0(10) . 4_546
C11 N5 N6 106.6(7) . .
C11 N5 W1 132.6(6) . .
N6 N5 W1 120.7(5) . .
C3 N2 N1 109.6(7) . .
C3 N2 B1 129.7(8) . .
N1 N2 B1 120.6(7) . .
C19 N10 Cu4 176.1(8) . .
C16 N7 Cu5 173.0(9) . 8_465
C18 N9 Cu4 175.9(9) . .
N9 C18 Cu3 175.2(9) . .
N4 C8 C7 107.1(8) . .
N4 C8 C10 124.4(8) . .
C7 C8 C10 128.6(9) . .
N10 C19 Cu5 174.4(9) . .
C6 C7 C8 106.7(8) . .
C6 C7 H7 126.7 . .
C8 C7 H7 126.7 . .
N3 C6 C7 109.5(8) . .
N3 C6 C9 126.3(8) . .
C7 C6 C9 124.2(8) . .
C2 C3 N2 107.5(9) . .
C2 C3 C5 130.9(9) . .
N2 C3 C5 121.6(9) . .
N6 C13 C12 107.8(8) . .
N6 C13 C15 123.1(9) . .
C12 C13 C15 128.9(9) . .
C6 C9 H9A 109.5 . .
C6 C9 H9B 109.5 . .
H9A C9 H9B 109.5 . .
C6 C9 H9C 109.5 . .
H9A C9 H9C 109.5 . .
H9B C9 H9C 109.5 . .
N5 C11 C12 109.2(9) . .
N5 C11 C14 126.5(8) . .
C12 C11 C14 124.2(9) . .
C13 C12 C11 106.9(8) . .
C13 C12 H12 126.6 . .
C11 C12 H12 126.6 . .
N1 C1 C2 109.4(8) . .
N1 C1 C4 126.3(8) . .
C2 C1 C4 124.3(9) . .
C8 C10 H10A 109.5 . .
C8 C10 H10B 109.5 . .
H10A C10 H10B 109.5 . .
C8 C10 H10C 109.5 . .
H10A C10 H10C 109.5 . .
H10B C10 H10C 109.5 . .
C1 C4 H4A 109.5 . .
C1 C4 H4B 109.5 . .
H4A C4 H4B 109.5 . .
C1 C4 H4C 109.5 . .
H4A C4 H4C 109.5 . .
H4B C4 H4C 109.5 . .
N17 C20 C20 0.0(8) 2_556 2_556
N17 C20 Cu4 179.5(10) 2_556 .
C20 C20 Cu4 179.5(10) 2_556 .
N17 C20 K1 79.01(18) 2_556 .
C20 C20 K1 79.01(18) 2_556 .
Cu4 C20 K1 101.3(3) . .
C21 N11 C23 120.0(12) . .
C21 N11 C22 122.5(12) . .
C23 N11 C22 117.4(12) . .
N6 B1 N2 109.4(8) . .
N6 B1 N4 108.8(8) . .
N2 B1 N4 108.0(8) . .
C11 C14 H14A 109.5 . .
C11 C14 H14B 109.5 . .
H14A C14 H14B 109.5 . .
C11 C14 H14C 109.5 . .
H14A C14 H14C 109.5 . .
H14B C14 H14C 109.5 . .
C3 C2 C1 108.1(9) . .
C3 C2 H2 125.9 . .
C1 C2 H2 125.9 . .
C13 C15 H15A 109.5 . .
C13 C15 H15B 109.5 . .
H15A C15 H15B 109.5 . .
C13 C15 H15C 109.5 . .
H15A C15 H15C 109.5 . .
H15B C15 H15C 109.5 . .
C3 C5 H5A 109.5 . .
C3 C5 H5B 109.5 . .
H5A C5 H5B 109.5 . .
C3 C5 H5C 109.5 . .
H5A C5 H5C 109.5 . .
H5B C5 H5C 109.5 . .
O1 C21 N11 127.6(13) . .
O1 C21 H21 116.2 . .
N11 C21 H21 116.2 . .
N11 C22 H22A 109.5 . .
N11 C22 H22B 109.5 . .
H22A C22 H22B 109.5 . .
N11 C22 H22C 109.5 . .
H22A C22 H22C 109.5 . .
H22B C22 H22C 109.5 . .
N11 C23 H23A 109.5 . .
N11 C23 H23B 109.5 . .
H23A C23 H23B 109.5 . .
N11 C23 H23C 109.5 . .
H23A C23 H23C 109.5 . .
H23B C23 H23C 109.5 . .
O3 K1 O3 113.8(9) . 2_556
O3 K1 O2 81.3(5) . .
O3 K1 O2 105.9(5) 2_556 .
O3 K1 O2 105.9(5) . 2_556
O3 K1 O2 81.3(5) 2_556 2_556
O2 K1 O2 167.1(5) . 2_556
O3 K1 C20 133.7(5) . .
O3 K1 C20 112.4(5) 2_556 .
O2 K1 C20 83.9(3) . .
O2 K1 C20 83.4(3) 2_556 .
O3 K1 N17 112.4(5) . 2_556
O3 K1 N17 133.7(5) 2_556 2_556
O2 K1 N17 83.4(3) . 2_556
O2 K1 N17 83.9(3) 2_556 2_556
C20 K1 N17 22.0(3) . 2_556
O3 K1 C20 112.4(5) . 2_556
O3 K1 C20 133.7(5) 2_556 2_556
O2 K1 C20 83.4(3) . 2_556
O2 K1 C20 83.9(3) 2_556 2_556
C20 K1 C20 22.0(3) . 2_556
N17 K1 C20 0.0(4) 2_556 2_556
O3 K1 C27 15.0(6) . .
O3 K1 C27 128.5(6) 2_556 .
O2 K1 C27 75.2(4) . .
O2 K1 C27 109.1(4) 2_556 .
C20 K1 C27 118.8(5) . .
N17 K1 C27 97.8(5) 2_556 .
C20 K1 C27 97.8(5) 2_556 .
O3 K1 C27 128.5(6) . 2_556
O3 K1 C27 15.0(6) 2_556 2_556
O2 K1 C27 109.1(4) . 2_556
O2 K1 C27 75.2(4) 2_556 2_556
C20 K1 C27 97.8(5) . 2_556
N17 K1 C27 118.8(5) 2_556 2_556
C20 K1 C27 118.8(5) 2_556 2_556
C27 K1 C27 143.3(9) . 2_556
O3 K1 C24 99.3(4) . 2_556
O3 K1 C24 99.6(5) 2_556 2_556
O2 K1 C24 151.9(4) . 2_556
O2 K1 C24 18.3(3) 2_556 2_556
C20 K1 C24 75.4(3) . 2_556
N17 K1 C24 70.2(3) 2_556 2_556
C20 K1 C24 70.2(3) 2_556 2_556
C27 K1 C24 98.2(4) . 2_556
C27 K1 C24 92.6(4) 2_556 2_556
O3 K1 C24 99.6(5) . .
O3 K1 C24 99.3(4) 2_556 .
O2 K1 C24 18.3(3) . .
O2 K1 C24 151.9(4) 2_556 .
C20 K1 C24 70.2(3) . .
N17 K1 C24 75.4(3) 2_556 .
C20 K1 C24 75.4(3) 2_556 .
C27 K1 C24 92.6(4) . .
C27 K1 C24 98.2(4) 2_556 .
C24 K1 C24 145.0(5) 2_556 .
C24 N12 C26 122.5(12) . .
C24 N12 C25 120.1(12) . .
C26 N12 C25 116.9(12) . .
C24 O2 K1 116.6(9) . .
N12 C26 H26A 109.5 . .
N12 C26 H26B 109.5 . .
H26A C26 H26B 109.5 . .
N12 C26 H26C 109.5 . .
H26A C26 H26C 109.5 . .
H26B C26 H26C 109.5 . .
O2 C24 N12 126.9(14) . .
O2 C24 K1 45.1(7) . .
N12 C24 K1 164.8(10) . .
O2 C24 H24 116.6 . .
N12 C24 H24 116.6 . .
K1 C24 H24 73.2 . .
N13 C28 H28A 109.5 . .
N13 C28 H28B 109.5 . .
H28A C28 H28B 109.5 . .
N13 C28 H28C 109.5 . .
H28A C28 H28C 109.5 . .
H28B C28 H28C 109.5 . .
N12 C25 H25A 109.5 . .
N12 C25 H25B 109.5 . .
H25A C25 H25B 109.5 . .
N12 C25 H25C 109.5 . .
H25A C25 H25C 109.5 . .
H25B C25 H25C 109.5 . .
C27 N13 C28 128(2) . .
C27 N13 C29 116(2) . .
C28 N13 C29 117(2) . .
C27 O3 K1 131(2) . .
O3 C27 N13 128(3) . .
O3 C27 K1 34.4(17) . .
N13 C27 K1 161.2(18) . .
O3 C27 H27 115.8 . .
N13 C27 H27 115.8 . .
K1 C27 H27 81.9 . .
N13 C29 H29A 109.5 . .
N13 C29 H29B 109.5 . .
H29A C29 H29B 109.5 . .
N13 C29 H29C 109.5 . .
H29A C29 H29C 109.5 . .
H29B C29 H29C 109.5 . .
N16 C32 C33 120.3(15) . 2
N16 C32 C33 120.3(15) . .
C33 C32 C33 119(3) 2 .
C30 N15 C30 88(6) 2_456 .
N15 C30 C31 149(6) . .
N15 C30 C30 46(3) . 2_456
C31 C30 C30 107(4) . 2_456

loop_
_geom_bond_atom_site_label_1
_geom_bond_atom_site_label_2
_geom_bond_distance
_geom_bond_site_symmetry_2
W1 N5 2.281(7) .
W1 N3 2.286(7) .
W1 S1 2.292(2) .
W1 S3 2.296(2) .
W1 S2 2.300(2) .
W1 N1 2.321(7) .
W1 Cu1 2.6582(15) .
W1 Cu2 2.6623(12) .
W1 Cu3 2.6826(13) .
Cu2 N8 1.906(9) .
Cu2 S1 2.208(2) .
Cu2 S2 2.222(3) .
Cu2 Cu3 2.9571(17) .
Cu2 Cu1 2.9961(17) .
Cu3 C18 1.891(9) .
Cu3 S3 2.230(3) .
Cu3 S2 2.235(3) .
Cu3 O1 2.366(7) .
Cu3 Cu1 2.9668(18) .
Cu1 C16 1.896(11) .
Cu1 S1 2.208(2) .
Cu1 S3 2.216(3) .
Cu4 N9 1.920(9) .
Cu4 C20 1.922(9) .
Cu4 N10 1.937(9) .
Cu4 K1 3.910(4) .
Cu5 C19 1.881(10) .
Cu5 C17 1.911(9) 4_556
Cu5 N7 1.947(9) 8_566
O1 C21 1.200(13) .
N4 C8 1.347(11) .
N4 N3 1.366(10) .
N4 B1 1.547(13) .
N1 C1 1.357(11) .
N1 N2 1.387(10) .
N6 C13 1.348(11) .
N6 N5 1.383(10) .
N6 B1 1.516(14) .
N3 C6 1.376(11) .
C16 N7 1.140(13) .
N8 C17 1.163(12) .
C17 Cu5 1.911(9) 4_546
N5 C11 1.345(11) .
N2 C3 1.352(12) .
N2 B1 1.520(13) .
N10 C19 1.159(12) .
N7 Cu5 1.947(9) 8_465
N9 C18 1.171(12) .
C8 C7 1.385(13) .
C8 C10 1.492(13) .
C7 C6 1.385(12) .
C7 H7 0.9300 .
C6 C9 1.481(12) .
C3 C2 1.349(14) .
C3 C5 1.508(13) .
C13 C12 1.372(14) .
C13 C15 1.493(13) .
C9 H9A 0.9600 .
C9 H9B 0.9600 .
C9 H9C 0.9600 .
C11 C12 1.389(13) .
C11 C14 1.494(14) .
C12 H12 0.9300 .
C1 C2 1.367(13) .
C1 C4 1.507(13) .
C10 H10A 0.9600 .
C10 H10B 0.9600 .
C10 H10C 0.9600 .
C4 H4A 0.9600 .
C4 H4B 0.9600 .
C4 H4C 0.9600 .
C20 N17 1.162(18) 2_556
C20 C20 1.162(18) 2_556
C20 K1 3.048(10) .
N11 C21 1.294(14) .
N11 C23 1.381(17) .
N11 C22 1.463(17) .
C14 H14A 0.9600 .
C14 H14B 0.9600 .
C14 H14C 0.9600 .
C2 H2 0.9300 .
C15 H15A 0.9600 .
C15 H15B 0.9600 .
C15 H15C 0.9600 .
C5 H5A 0.9600 .
C5 H5B 0.9600 .
C5 H5C 0.9600 .
C21 H21 0.9300 .
C22 H22A 0.9600 .
C22 H22B 0.9600 .
C22 H22C 0.9600 .
C23 H23A 0.9600 .
C23 H23B 0.9600 .
C23 H23C 0.9600 .
K1 O3 2.51(2) .
K1 O3 2.51(2) 2_556
K1 O2 2.677(10) .
K1 O2 2.677(10) 2_556
K1 N17 3.048(10) 2_556
K1 C20 3.048(10) 2_556
K1 C27 3.37(3) .
K1 C27 3.37(3) 2_556
K1 C24 3.379(15) 2_556
K1 C24 3.379(15) .
N12 C24 1.313(16) .
N12 C26 1.425(16) .
N12 C25 1.463(17) .
O2 C24 1.187(15) .
C26 H26A 0.9600 .
C26 H26B 0.9600 .
C26 H26C 0.9600 .
C24 H24 0.9300 .
C28 N13 1.37(2) .
C28 H28A 0.9600 .
C28 H28B 0.9600 .
C28 H28C 0.9600 .
C25 H25A 0.9600 .
C25 H25B 0.9600 .
C25 H25C 0.9600 .
N13 C27 1.27(3) .
N13 C29 1.56(3) .
O3 C27 1.15(2) .
C27 H27 0.9300 .
C29 H29A 0.9600 .
C29 H29B 0.9600 .
C29 H29C 0.9600 .
C32 N16 1.23(5) .
C32 C33 2.01(4) 2
C32 C33 2.01(4) .
N15 C30 1.34(6) 2_456
N15 C30 1.34(6) .
C30 C31 1.55(6) .
C30 C30 1.87(18) 2_456
